data_4079382
loop_
_publ_author_name
'Guino-o, Marites A.'
'Zureick, Andrew H.'
'Blank, Natalia F.'
'Anderson, Brian J.'
'Chapp, Timothy W.'
'Kim, Youngmin'
'Glueck, David S.'
'Rheingold, Arnold L.'

_publ_section_title
;
 Synthesis and Structure of Platinum Bis(phospholane) Complexes
 Pt(diphos*)(R)(X), Catalyst Precursors for Asymmetric Phosphine
 Alkylation
;
_journal_issue 19
_journal_name_full Organometallics
_journal_page_first 6900
_journal_paper_doi 10.1021/om300704e
_journal_volume 31
_journal_year 2012
_chemical_formula_sum 'C41 H42 Cl4 P2 Pt'
_chemical_formula_weight 933.58
_chemical_name_systematic
; 
 ? 
;
_space_group_IT_number 19
_symmetry_cell_setting orthorhombic
_symmetry_space_group_name_Hall 'P 2ac 2ab'
_symmetry_space_group_name_H-M 'P 21 21 21'
_atom_sites_solution_hydrogens geom
_atom_sites_solution_primary direct
_atom_sites_solution_secondary difmap
_audit_creation_method SHELXL-97
_cell_angle_alpha 90.00
_cell_angle_beta 90.00
_cell_angle_gamma 90.00
_cell_formula_units_Z 4
_cell_length_a 8.768(6)
_cell_length_b 20.341(13)
_cell_length_c 21.435(14)
_cell_measurement_reflns_used 9987
_cell_measurement_temperature 293(2)
_cell_measurement_theta_max 25.53
_cell_measurement_theta_min 2.53
_cell_volume 3823(4)
_computing_cell_refinement 'Bruker SAINT'
_computing_data_collection 'Bruker APEX2'
_computing_data_reduction 'Bruker SAINT'
_computing_molecular_graphics 'Bruker SHELXTL'
_computing_publication_material 'Bruker SHELXTL'
_computing_structure_refinement 'SHELXL-97 (Sheldrick, 1997)'
_computing_structure_solution 'SHELXS-97 (Sheldrick, 1990)'
_diffrn_ambient_temperature 293(2)
_diffrn_measured_fraction_theta_full 1.000
_diffrn_measured_fraction_theta_max 0.990
_diffrn_measurement_device_type 'Bruker APEX-II CCD'
_diffrn_measurement_method '\f and \w scans'
_diffrn_radiation_monochromator graphite
_diffrn_radiation_source 'fine-focus sealed tube'
_diffrn_radiation_type MoK\a
_diffrn_radiation_wavelength 0.71073
_diffrn_reflns_av_R_equivalents 0.0583
_diffrn_reflns_av_sigmaI/netI 0.0501
_diffrn_reflns_limit_h_max 10
_diffrn_reflns_limit_h_min -8
_diffrn_reflns_limit_k_max 24
_diffrn_reflns_limit_k_min -23
_diffrn_reflns_limit_l_max 25
_diffrn_reflns_limit_l_min -25
_diffrn_reflns_number 34988
_diffrn_reflns_theta_full 25.00
_diffrn_reflns_theta_max 25.63
_diffrn_reflns_theta_min 1.38
_exptl_absorpt_coefficient_mu 4.063
_exptl_absorpt_correction_T_max 0.4067
_exptl_absorpt_correction_T_min 0.3388
_exptl_absorpt_correction_type multi-scan
_exptl_absorpt_process_details sadabs
_exptl_crystal_colour colourless
_exptl_crystal_density_diffrn 1.622
_exptl_crystal_density_method 'not measured'
_exptl_crystal_description block
_exptl_crystal_F_000 1856
_exptl_crystal_size_max 0.34
_exptl_crystal_size_mid 0.30
_exptl_crystal_size_min 0.27
_refine_diff_density_max 1.246
_refine_diff_density_min -0.683
_refine_diff_density_rms 0.095
_refine_ls_abs_structure_details 'Flack H D (1983), Acta Cryst. A39, 876-881'
_refine_ls_abs_structure_Flack -0.004(5)
_refine_ls_extinction_method none
_refine_ls_goodness_of_fit_ref 1.033
_refine_ls_hydrogen_treatment constr
_refine_ls_matrix_type full
_refine_ls_number_parameters 433
_refine_ls_number_reflns 7135
_refine_ls_number_restraints 0
_refine_ls_restrained_S_all 1.033
_refine_ls_R_factor_all 0.0306
_refine_ls_R_factor_gt 0.0270
_refine_ls_shift/su_max 0.010
_refine_ls_shift/su_mean 0.001
_refine_ls_structure_factor_coef Fsqd
_refine_ls_weighting_details 'calc w=1/[\s^2^(Fo^2^)+(0.0200P)^2^+0.7466P] where P=(Fo^2^+2Fc^2^)/3'
_refine_ls_weighting_scheme calc
_refine_ls_wR_factor_gt 0.0629
_refine_ls_wR_factor_ref 0.0651
_reflns_number_gt 6595
_reflns_number_total 7135
_reflns_threshold_expression >2sigma(I)
_cod_data_source_file om300704e_si_002.cif
_cod_data_source_block glu307
_cod_depositor_comments
;
The following automatic conversions were performed:

'_symmetry_cell_setting' value 'Orthorhombic' changed to
'orthorhombic' according to
/home/saulius/struct/CIF-dictionaries/cif_core.dic dictionary named
'cif_core.dic' version 2.4.2 from 2011-04-26.

Automatic conversion script
Id: cif_fix_values 1891 2012-01-12 08:04:46Z andrius 
;
_cod_original_sg_symbol_H-M P2(1)2(1)2(1)
_cod_database_code 4079382

loop_
_symmetry_equiv_pos_as_xyz
'x, y, z'
'x+1/2, -y+1/2, -z'
'-x, y+1/2, -z+1/2'
'-x+1/2, -y, z+1/2'

loop_
_atom_site_label
_atom_site_type_symbol
_atom_site_fract_x
_atom_site_fract_y
_atom_site_fract_z
_atom_site_U_iso_or_equiv
_atom_site_adp_type
_atom_site_occupancy
_atom_site_symmetry_multiplicity
_atom_site_calc_flag
_atom_site_refinement_flags
Pt1 Pt -0.49435(2) -0.543911(7) -0.119221(7) 0.01874(6) Uani 1 1 d .
Cl1 Cl -0.23846(13) -0.52337(6) -0.08236(5) 0.0233(3) Uani 1 1 d .
Cl2 Cl -0.10494(19) -0.33490(7) -0.12012(7) 0.0484(4) Uani 1 1 d .
Cl3 Cl -0.0242(2) -0.39084(8) 0.00057(7) 0.0541(4) Uani 1 1 d .
Cl4 Cl -0.24848(17) -0.28747(7) -0.00726(6) 0.0403(3) Uani 1 1 d .
P1 P -0.73501(13) -0.54946(6) -0.14850(6) 0.0207(3) Uani 1 1 d .
P2 P -0.58056(15) -0.57237(6) -0.02090(6) 0.0214(3) Uani 1 1 d .
C1 C -0.8341(5) -0.4685(2) -0.1632(2) 0.0252(11) Uani 1 1 d .
H1A H -0.9202 -0.4660 -0.1341 0.030 Uiso 1 1 calc R
C2 C -0.9023(6) -0.4771(3) -0.2293(2) 0.0346(13) Uani 1 1 d .
H2A H -0.9916 -0.4494 -0.2341 0.042 Uiso 1 1 calc R
H2B H -0.8279 -0.4643 -0.2605 0.042 Uiso 1 1 calc R
C3 C -0.9457(5) -0.5487(2) -0.2381(2) 0.0297(12) Uani 1 1 d .
H3B H -0.9765 -0.5568 -0.2809 0.036 Uiso 1 1 calc R
H3C H -1.0293 -0.5605 -0.2107 0.036 Uiso 1 1 calc R
C4 C -0.8025(5) -0.5882(2) -0.2219(2) 0.0228(11) Uani 1 1 d .
H4A H -0.7264 -0.5781 -0.2540 0.027 Uiso 1 1 calc R
C5 C -0.8458(5) -0.5902(2) -0.0861(2) 0.0234(11) Uani 1 1 d .
H5A H -0.9534 -0.5803 -0.0909 0.028 Uiso 1 1 calc R
H5B H -0.8330 -0.6375 -0.0889 0.028 Uiso 1 1 calc R
C6 C -0.7888(5) -0.5653(2) -0.0220(2) 0.0228(11) Uani 1 1 d .
H6A H -0.8328 -0.5916 0.0113 0.027 Uiso 1 1 calc R
H6B H -0.8189 -0.5199 -0.0158 0.027 Uiso 1 1 calc R
C7 C -0.5456(5) -0.6588(2) 0.0068(2) 0.0250(11) Uani 1 1 d .
H7A H -0.6434 -0.6753 0.0224 0.030 Uiso 1 1 calc R
C8 C -0.4416(6) -0.6503(3) 0.0642(2) 0.0335(13) Uani 1 1 d .
H8A H -0.4465 -0.6891 0.0905 0.040 Uiso 1 1 calc R
H8B H -0.3366 -0.6440 0.0512 0.040 Uiso 1 1 calc R
C9 C -0.4980(7) -0.5901(2) 0.09993(19) 0.0291(10) Uani 1 1 d .
H9A H -0.4282 -0.5791 0.1335 0.035 Uiso 1 1 calc R
H9B H -0.5981 -0.5983 0.1176 0.035 Uiso 1 1 calc R
C10 C -0.5051(6) -0.53372(19) 0.05130(18) 0.0220(9) Uani 1 1 d .
H10A H -0.3988 -0.5222 0.0422 0.026 Uiso 1 1 calc R
C11 C -0.4227(5) -0.5298(2) -0.2103(2) 0.0218(11) Uani 1 1 d .
C12 C -0.3704(5) -0.5837(2) -0.2450(2) 0.0265(12) Uani 1 1 d .
H12A H -0.3675 -0.6249 -0.2262 0.032 Uiso 1 1 calc R
C13 C -0.3219(6) -0.5774(3) -0.3073(3) 0.0341(13) Uani 1 1 d .
H13A H -0.2884 -0.6141 -0.3293 0.041 Uiso 1 1 calc R
C14 C -0.3244(6) -0.5167(3) -0.3356(2) 0.0342(13) Uani 1 1 d .
H14A H -0.2945 -0.5122 -0.3770 0.041 Uiso 1 1 calc R
C15 C -0.3719(6) -0.4621(3) -0.3019(2) 0.0350(13) Uani 1 1 d .
H15A H -0.3721 -0.4209 -0.3206 0.042 Uiso 1 1 calc R
C16 C -0.4195(6) -0.4687(3) -0.2397(2) 0.0314(12) Uani 1 1 d .
H16A H -0.4496 -0.4316 -0.2177 0.038 Uiso 1 1 calc R
C17 C -0.1727(6) -0.3572(3) -0.0458(3) 0.0342(13) Uani 1 1 d .
H17A H -0.2534 -0.3902 -0.0506 0.041 Uiso 1 1 calc R
C21 C -0.7392(6) -0.4073(2) -0.1532(2) 0.0245(11) Uani 1 1 d .
C22 C -0.6745(6) -0.3941(2) -0.0947(2) 0.0285(12) Uani 1 1 d .
H22A H -0.6867 -0.4244 -0.0626 0.034 Uiso 1 1 calc R
C23 C -0.5924(6) -0.3367(3) -0.0836(3) 0.0328(12) Uani 1 1 d .
H23A H -0.5486 -0.3292 -0.0448 0.039 Uiso 1 1 calc R
C24 C -0.5761(6) -0.2903(3) -0.1315(3) 0.0379(14) Uani 1 1 d .
H24A H -0.5224 -0.2516 -0.1246 0.046 Uiso 1 1 calc R
C25 C -0.6403(7) -0.3027(3) -0.1884(3) 0.0369(14) Uani 1 1 d .
H25A H -0.6303 -0.2720 -0.2203 0.044 Uiso 1 1 calc R
C26 C -0.7198(6) -0.3604(3) -0.1993(2) 0.0331(12) Uani 1 1 d .
H26A H -0.7614 -0.3679 -0.2386 0.040 Uiso 1 1 calc R
C31 C -0.8191(6) -0.6625(2) -0.2205(2) 0.0241(11) Uani 1 1 d .
C32 C -0.6937(6) -0.7025(3) -0.2123(3) 0.0343(13) Uani 1 1 d .
H32A H -0.5994 -0.6837 -0.2035 0.041 Uiso 1 1 calc R
C33 C -0.7060(7) -0.7706(3) -0.2169(3) 0.0398(14) Uani 1 1 d .
H33A H -0.6197 -0.7968 -0.2129 0.048 Uiso 1 1 calc R
C34 C -0.8461(7) -0.7989(3) -0.2273(3) 0.0346(13) Uani 1 1 d .
H34A H -0.8549 -0.8444 -0.2299 0.042 Uiso 1 1 calc R
C35 C -0.9728(7) -0.7601(3) -0.2340(3) 0.0412(15) Uani 1 1 d .
H35A H -1.0674 -0.7794 -0.2410 0.049 Uiso 1 1 calc R
C36 C -0.9609(6) -0.6921(3) -0.2304(3) 0.0378(14) Uani 1 1 d .
H36A H -1.0477 -0.6661 -0.2346 0.045 Uiso 1 1 calc R
C41 C -0.4883(7) -0.7089(2) -0.04010(19) 0.0257(10) Uani 1 1 d .
C42 C -0.5566(6) -0.7708(2) -0.0429(2) 0.0319(13) Uani 1 1 d .
H42A H -0.6404 -0.7799 -0.0177 0.038 Uiso 1 1 calc R
C43 C -0.5009(8) -0.8190(2) -0.0829(2) 0.0365(11) Uani 1 1 d .
H43A H -0.5475 -0.8600 -0.0841 0.044 Uiso 1 1 calc R
C44 C -0.3784(6) -0.8066(3) -0.1206(3) 0.0374(13) Uani 1 1 d .
H44A H -0.3430 -0.8390 -0.1475 0.045 Uiso 1 1 calc R
C45 C -0.3075(6) -0.7464(3) -0.1186(3) 0.0383(14) Uani 1 1 d .
H45A H -0.2245 -0.7384 -0.1445 0.046 Uiso 1 1 calc R
C46 C -0.3581(6) -0.6970(3) -0.0781(2) 0.0289(12) Uani 1 1 d .
H46A H -0.3074 -0.6569 -0.0761 0.035 Uiso 1 1 calc R
C51 C -0.5795(6) -0.4710(2) 0.0736(2) 0.0239(11) Uani 1 1 d .
C52 C -0.4982(7) -0.4119(2) 0.07049(19) 0.0269(10) Uani 1 1 d .
H52A H -0.4008 -0.4115 0.0533 0.032 Uiso 1 1 calc R
C53 C -0.5611(6) -0.3537(3) 0.0928(2) 0.0323(13) Uani 1 1 d .
H53A H -0.5058 -0.3148 0.0906 0.039 Uiso 1 1 calc R
C54 C -0.7070(6) -0.3538(2) 0.1186(2) 0.0327(12) Uani 1 1 d .
H54A H -0.7492 -0.3150 0.1338 0.039 Uiso 1 1 calc R
C55 C -0.7876(6) -0.4113(3) 0.1213(2) 0.0314(12) Uani 1 1 d .
H55A H -0.8861 -0.4111 0.1374 0.038 Uiso 1 1 calc R
C56 C -0.7247(6) -0.4701(2) 0.1004(2) 0.0276(11) Uani 1 1 d .
H56A H -0.7795 -0.5090 0.1043 0.033 Uiso 1 1 calc R

loop_
_atom_site_aniso_label
_atom_site_aniso_U_11
_atom_site_aniso_U_22
_atom_site_aniso_U_33
_atom_site_aniso_U_23
_atom_site_aniso_U_13
_atom_site_aniso_U_12
Pt1 0.01915(9) 0.02270(9) 0.01436(9) 0.00026(6) -0.00024(10) 0.00048(10)
Cl1 0.0145(5) 0.0321(6) 0.0234(6) 0.0023(5) 0.0004(5) -0.0009(5)
Cl2 0.0677(10) 0.0475(9) 0.0300(8) 0.0053(7) 0.0153(8) 0.0081(7)
Cl3 0.0520(11) 0.0682(10) 0.0420(8) 0.0053(7) -0.0133(8) 0.0079(9)
Cl4 0.0436(8) 0.0409(8) 0.0362(8) -0.0084(6) 0.0087(7) -0.0081(6)
P1 0.0195(6) 0.0277(7) 0.0149(6) 0.0002(5) -0.0006(5) 0.0000(5)
P2 0.0208(6) 0.0271(7) 0.0161(6) -0.0011(5) -0.0013(5) 0.0020(5)
C1 0.020(2) 0.034(3) 0.021(3) -0.002(2) 0.002(2) 0.008(2)
C2 0.038(3) 0.042(3) 0.024(3) 0.002(2) -0.010(2) 0.013(3)
C3 0.029(3) 0.038(3) 0.022(3) -0.005(2) -0.008(2) 0.002(2)
C4 0.022(3) 0.033(3) 0.013(3) 0.000(2) -0.004(2) -0.005(2)
C5 0.018(2) 0.035(3) 0.017(3) 0.001(2) -0.003(2) 0.000(2)
C6 0.025(3) 0.028(3) 0.015(2) 0.000(2) 0.000(2) 0.000(2)
C7 0.026(3) 0.029(3) 0.019(3) 0.002(2) 0.002(2) 0.0011(19)
C8 0.042(3) 0.035(3) 0.024(3) -0.001(2) -0.009(2) 0.008(2)
C9 0.037(3) 0.036(3) 0.014(2) -0.0018(18) -0.006(3) 0.003(3)
C10 0.022(2) 0.028(2) 0.016(2) -0.0030(16) -0.004(2) -0.005(3)
C11 0.016(2) 0.035(3) 0.014(2) -0.001(2) 0.0010(19) 0.002(2)
C12 0.024(3) 0.030(3) 0.025(3) -0.001(2) 0.004(2) 0.001(2)
C13 0.027(3) 0.039(3) 0.036(3) -0.011(3) 0.007(2) -0.003(2)
C14 0.031(3) 0.051(3) 0.021(3) 0.001(3) 0.004(2) -0.008(3)
C15 0.034(3) 0.040(3) 0.031(3) 0.007(3) 0.011(2) 0.003(3)
C16 0.030(3) 0.034(3) 0.030(3) 0.001(2) 0.005(2) 0.006(2)
C17 0.030(3) 0.036(3) 0.036(3) 0.006(2) 0.003(2) 0.004(2)
C21 0.025(3) 0.022(3) 0.027(3) -0.001(2) 0.005(2) 0.004(2)
C22 0.030(3) 0.031(3) 0.025(3) 0.003(2) 0.000(2) 0.008(2)
C23 0.033(3) 0.033(3) 0.032(3) -0.005(2) 0.002(3) -0.001(2)
C24 0.038(3) 0.038(3) 0.038(4) 0.001(3) 0.002(3) -0.008(2)
C25 0.047(4) 0.032(3) 0.031(3) 0.011(2) 0.005(3) 0.000(3)
C26 0.036(3) 0.037(3) 0.026(3) 0.000(2) -0.004(2) 0.005(3)
C31 0.028(3) 0.035(3) 0.010(2) -0.001(2) 0.003(2) -0.005(2)
C32 0.030(3) 0.036(3) 0.037(3) -0.001(2) -0.008(3) -0.004(2)
C33 0.040(3) 0.037(3) 0.042(4) 0.006(3) -0.009(3) 0.003(3)
C34 0.046(4) 0.037(3) 0.021(3) -0.002(2) 0.003(3) -0.015(3)
C35 0.035(4) 0.044(3) 0.045(3) -0.008(2) 0.003(3) -0.015(3)
C36 0.029(3) 0.044(3) 0.040(3) -0.004(3) 0.003(2) -0.001(2)
C41 0.034(3) 0.028(2) 0.015(2) 0.0033(17) -0.004(3) 0.005(3)
C42 0.041(3) 0.029(3) 0.025(3) -0.002(2) -0.007(2) 0.005(2)
C43 0.044(3) 0.036(3) 0.029(3) -0.008(2) -0.004(4) 0.003(3)
C44 0.045(3) 0.044(3) 0.024(3) -0.006(3) -0.011(3) 0.016(3)
C45 0.036(3) 0.052(4) 0.027(3) 0.006(3) 0.006(3) 0.017(3)
C46 0.032(3) 0.034(3) 0.021(3) 0.006(2) 0.000(2) 0.007(2)
C51 0.026(3) 0.032(3) 0.014(2) 0.002(2) -0.004(2) 0.004(2)
C52 0.028(2) 0.035(2) 0.017(2) 0.0044(18) 0.002(3) 0.004(3)
C53 0.041(3) 0.034(3) 0.021(3) -0.001(2) 0.000(2) 0.000(2)
C54 0.044(3) 0.033(3) 0.021(3) -0.004(2) -0.002(3) 0.011(2)
C55 0.022(3) 0.055(3) 0.017(3) 0.000(2) -0.002(2) 0.013(2)
C56 0.025(3) 0.036(3) 0.022(3) -0.002(2) -0.004(2) -0.005(2)

loop_
_atom_type_symbol
_atom_type_description
_atom_type_scat_dispersion_real
_atom_type_scat_dispersion_imag
_atom_type_scat_source
C C 0.0033 0.0016 'International Tables Vol C Tables 4.2.6.8 and 6.1.1.4'
H H 0.0000 0.0000 'International Tables Vol C Tables 4.2.6.8 and 6.1.1.4'
P P 0.1023 0.0942 'International Tables Vol C Tables 4.2.6.8 and 6.1.1.4'
Cl Cl 0.1484 0.1585 'International Tables Vol C Tables 4.2.6.8 and 6.1.1.4'
Pt Pt -1.7033 8.3905 'International Tables Vol C Tables 4.2.6.8 and 6.1.1.4'

loop_
_geom_angle_atom_site_label_1
_geom_angle_atom_site_label_2
_geom_angle_atom_site_label_3
_geom_angle
C11 Pt1 P1 91.65(13)
C11 Pt1 P2 173.22(13)
P1 Pt1 P2 86.20(5)
C11 Pt1 Cl1 90.16(13)
P1 Pt1 Cl1 172.43(4)
P2 Pt1 Cl1 92.80(5)
C5 P1 C4 104.8(2)
C5 P1 C1 105.7(2)
C4 P1 C1 94.7(2)
C5 P1 Pt1 108.67(16)
C4 P1 Pt1 124.62(16)
C1 P1 Pt1 116.32(16)
C6 P2 C10 109.4(2)
C6 P2 C7 103.9(2)
C10 P2 C7 94.2(2)
C6 P2 Pt1 107.16(16)
C10 P2 Pt1 122.47(16)
C7 P2 Pt1 117.95(15)
C21 C1 C2 115.8(4)
C21 C1 P1 116.1(3)
C2 C1 P1 103.4(3)
C3 C2 C1 108.6(4)
C2 C3 C4 105.6(4)
C31 C4 C3 116.7(4)
C31 C4 P1 115.8(3)
C3 C4 P1 103.3(3)
C6 C5 P1 109.0(3)
C5 C6 P2 107.9(3)
C41 C7 C8 114.1(4)
C41 C7 P2 118.2(3)
C8 C7 P2 104.1(3)
C9 C8 C7 107.4(4)
C8 C9 C10 105.6(4)
C51 C10 C9 115.4(4)
C51 C10 P2 117.8(3)
C9 C10 P2 105.1(3)
C16 C11 C12 116.8(4)
C16 C11 Pt1 123.8(4)
C12 C11 Pt1 119.3(3)
C13 C12 C11 122.0(5)
C14 C13 C12 119.7(5)
C13 C14 C15 119.6(5)
C14 C15 C16 120.4(5)
C11 C16 C15 121.4(5)
Cl2 C17 Cl4 110.0(3)
Cl2 C17 Cl3 111.0(3)
Cl4 C17 Cl3 108.9(3)
C26 C21 C22 117.2(5)
C26 C21 C1 122.2(5)
C22 C21 C1 120.4(4)
C23 C22 C21 121.5(5)
C22 C23 C24 119.5(5)
C25 C24 C23 119.2(5)
C24 C25 C26 120.9(5)
C25 C26 C21 121.7(5)
C32 C31 C36 118.4(5)
C32 C31 C4 120.9(4)
C36 C31 C4 120.7(5)
C31 C32 C33 121.0(5)
C34 C33 C32 119.8(6)
C33 C34 C35 120.0(5)
C34 C35 C36 120.5(5)
C35 C36 C31 120.2(5)
C42 C41 C46 118.3(5)
C42 C41 C7 119.5(5)
C46 C41 C7 122.0(4)
C41 C42 C43 120.7(5)
C44 C43 C42 120.7(5)
C43 C44 C45 120.1(5)
C44 C45 C46 121.1(5)
C45 C46 C41 119.1(5)
C52 C51 C56 118.2(4)
C52 C51 C10 119.4(4)
C56 C51 C10 122.3(4)
C53 C52 C51 120.8(5)
C52 C53 C54 120.0(5)
C55 C54 C53 119.5(5)
C54 C55 C56 121.1(5)
C55 C56 C51 120.3(5)

loop_
_geom_bond_atom_site_label_1
_geom_bond_atom_site_label_2
_geom_bond_distance
Pt1 C11 2.072(5)
Pt1 P1 2.2043(18)
Pt1 P2 2.3125(18)
Pt1 Cl1 2.4150(18)
Cl2 C17 1.760(6)
Cl3 C17 1.774(6)
Cl4 C17 1.771(6)
P1 C5 1.849(5)
P1 C4 1.857(5)
P1 C1 1.889(5)
P2 C6 1.832(5)
P2 C10 1.858(4)
P2 C7 1.881(5)
C1 C21 1.513(7)
C1 C2 1.549(7)
C2 C3 1.516(7)
C3 C4 1.531(6)
C4 C31 1.519(7)
C5 C6 1.549(6)
C7 C41 1.518(6)
C7 C8 1.541(7)
C8 C9 1.526(7)
C9 C10 1.552(6)
C10 C51 1.511(6)
C11 C16 1.393(7)
C11 C12 1.402(7)
C12 C13 1.408(7)
C13 C14 1.376(8)
C14 C15 1.388(7)
C15 C16 1.402(7)
C21 C26 1.383(7)
C21 C22 1.402(7)
C22 C23 1.393(7)
C23 C24 1.400(7)
C24 C25 1.368(8)
C25 C26 1.385(7)
C31 C32 1.379(7)
C31 C36 1.398(7)
C32 C33 1.394(7)
C33 C34 1.375(8)
C34 C35 1.370(8)
C35 C36 1.389(7)
C41 C42 1.395(7)
C41 C46 1.423(7)
C42 C43 1.392(7)
C43 C44 1.366(8)
C44 C45 1.375(8)
C45 C46 1.399(7)
C51 C52 1.399(7)
C51 C56 1.396(7)
C52 C53 1.391(7)
C53 C54 1.393(7)
C54 C55 1.369(7)
C55 C56 1.391(7)
